data_7006732
loop_
_publ_author_name
'Meermann, Christian'
'Sirsch, Peter'
'T\"ornroos, Karl W'
'Anwander, Reiner'

_publ_section_title
;
 Synthesis and structural characterization of scandium SALEN complexes.
;
_journal_issue 8
_journal_name_full 'Dalton transactions (Cambridge, England : 2003)'
_journal_page_first 1041
_journal_page_last 1050
_journal_paper_doi 10.1039/b513370j
_journal_year 2006
_chemical_formula_moiety 'C41 H64 N3 O2 Sc, 0.5(C6 H14)'
_chemical_formula_sum 'C44 H73 N3 O2 Sc'
_chemical_formula_weight 721.01
_chemical_name_common '(Salpren)Sc(NiPr2) n-hexane solvate'
_chemical_name_systematic
;
[N,N'-bis(3,5-di-tert.-butylsalicylidene)-2,2-dimethyl
propylendiamino][diisopropylamido]scandium(III)
(Salpren)Sc(NiPr2) n-hexane solvate
;
_space_group_IT_number 14
_symmetry_cell_setting monoclinic
_symmetry_space_group_name_Hall '-P 2ybc'
_symmetry_space_group_name_H-M 'P 1 21/c 1'
_atom_sites_solution_hydrogens geom
_atom_sites_solution_primary direct
_atom_sites_solution_secondary difmap
_audit_creation_method SHELXL-97
_cell_angle_alpha 90.00
_cell_angle_beta 97.2030(10)
_cell_angle_gamma 90.00
_cell_formula_units_Z 4
_cell_length_a 15.9991(9)
_cell_length_b 11.0506(6)
_cell_length_c 25.1676(13)
_cell_measurement_reflns_used 15687
_cell_measurement_temperature 123(2)
_cell_measurement_theta_max 24.962
_cell_measurement_theta_min 2.443
_cell_volume 4414.5(4)
_computing_cell_refinement
;
Bruker (2001). SAINT, version 6.02a, Bruker AXS Inc., Madison,
Wisconsin, USA.
;
_computing_data_collection
;
Bruker (1999). SMART, version 5.059, Bruker AXS Inc., Madison,
Wisconsin, USA.
;
_computing_data_reduction
;
Bruker (2001). SAINT, version 6.02a, Bruker AXS Inc., Madison,
Wisconsin, USA.
;
_computing_molecular_graphics
;
Bruker AXS (2003). SHELXTL. Version 6.14. Bruker AXS Inc., Madison,
Wisconsin, USA.
;
_computing_publication_material
;
Bruker AXS (2003). SHELXTL. Version 6.14. Bruker AXS Inc., Madison,
Wisconsin, USA.
;
_computing_structure_refinement
;
Sheldrick, G. M. (1997). SHELXS97 and SHELXL97. University of
Gottingen, Germany.
;
_computing_structure_solution
;
Sheldrick, G. M. (1997). SHELXS97 and SHELXL97. University of
Gottingen, Germany.
;
_diffrn_ambient_temperature 123(2)
_diffrn_detector_area_resol_mean '48 \mm'
_diffrn_measured_fraction_theta_full 0.998
_diffrn_measured_fraction_theta_max 0.998
_diffrn_measurement_device_type 'Bruker-AXS SMART 2K CCD'
_diffrn_measurement_method 'omega scans'
_diffrn_radiation_monochromator graphite
_diffrn_radiation_source 'normal-focus sealed tube'
_diffrn_radiation_type MoK\a
_diffrn_radiation_wavelength 0.71073
_diffrn_reflns_av_R_equivalents 0.1005
_diffrn_reflns_av_sigmaI/netI 0.0646
_diffrn_reflns_limit_h_max 19
_diffrn_reflns_limit_h_min -19
_diffrn_reflns_limit_k_max 13
_diffrn_reflns_limit_k_min -13
_diffrn_reflns_limit_l_max 29
_diffrn_reflns_limit_l_min -29
_diffrn_reflns_number 49571
_diffrn_reflns_theta_full 25.05
_diffrn_reflns_theta_max 25.05
_diffrn_reflns_theta_min 1.94
_exptl_absorpt_coefficient_mu 0.203
_exptl_absorpt_correction_T_max 0.97290
_exptl_absorpt_correction_T_min 0.93051
_exptl_absorpt_correction_type numerical
_exptl_absorpt_process_details
;
Bruker AXS (2003). SHELXTL. Version 6.14.
Bruker AXS Inc., Madison, Wisconsin, USA.
;
_exptl_crystal_colour yellow
_exptl_crystal_density_diffrn 1.085
_exptl_crystal_density_method 'not measured'
_exptl_crystal_description 'flat prism'
_exptl_crystal_F_000 1580
_exptl_crystal_size_max 0.34
_exptl_crystal_size_mid 0.25
_exptl_crystal_size_min 0.14
_refine_diff_density_max 0.324
_refine_diff_density_min -0.353
_refine_diff_density_rms 0.058
_refine_ls_extinction_method none
_refine_ls_goodness_of_fit_ref 1.066
_refine_ls_hydrogen_treatment constr
_refine_ls_matrix_type full
_refine_ls_number_parameters 495
_refine_ls_number_reflns 7798
_refine_ls_number_restraints 17
_refine_ls_restrained_S_all 1.065
_refine_ls_R_factor_all 0.1000
_refine_ls_R_factor_gt 0.0600
_refine_ls_shift/su_max 0.001
_refine_ls_shift/su_mean 0.000
_refine_ls_structure_factor_coef Fsqd
_refine_ls_weighting_details 'calc w=1/[\s^2^(Fo^2^)+(0.0348P)^2^+6.6036P] where P=(Fo^2^+2Fc^2^)/3'
_refine_ls_weighting_scheme calc
_refine_ls_wR_factor_gt 0.1280
_refine_ls_wR_factor_ref 0.1437
_reflns_number_gt 5253
_reflns_number_total 7798
_reflns_threshold_expression I>2\s(I)
_cod_data_source_file b513370j.txt
_cod_data_source_block cm60
_cod_depositor_comments
;
The following automatic conversions were performed:
'_symmetry_cell_setting' value 'Monoclinic' changed to 'monoclinic'
according to '/home/saulius/struct/CIF-dictionaries/cif_core.dic'
dictionary named 'cif_core.dic' version 2.4.1 from 2010-06-29.

Automatic conversion script
Id: cif_fix_enum 1527 2010-12-29 10:47:43Z saulius 
;
_cod_original_sg_symbol_H-M 'P 21/c'
_cod_database_code 7006732

loop_
_symmetry_equiv_pos_as_xyz
'x, y, z'
'-x, y+1/2, -z+1/2'
'-x, -y, -z'
'x, -y-1/2, z-1/2'

loop_
_atom_site_label
_atom_site_type_symbol
_atom_site_fract_x
_atom_site_fract_y
_atom_site_fract_z
_atom_site_U_iso_or_equiv
_atom_site_adp_type
_atom_site_occupancy
_atom_site_symmetry_multiplicity
_atom_site_calc_flag
_atom_site_refinement_flags
_atom_site_disorder_assembly
_atom_site_disorder_group
Sc Sc 0.30766(4) 0.74343(6) 0.26320(2) 0.02151(15) Uani 1 1 d . . .
O1 O 0.22070(13) 0.6140(2) 0.24982(8) 0.0253(5) Uani 1 1 d . A .
N1 N 0.23477(16) 0.7803(2) 0.33362(10) 0.0259(6) Uani 1 1 d . A .
C1 C 0.2485(2) 1.0045(3) 0.34576(13) 0.0366(9) Uani 1 1 d . A .
O2 O 0.33077(13) 0.7636(2) 0.18679(8) 0.0272(5) Uani 1 1 d . A .
N2 N 0.30342(18) 0.9496(2) 0.25791(10) 0.0289(6) Uani 1 1 d . A .
C2 C 0.2620(2) 0.8797(3) 0.37052(12) 0.0320(8) Uani 1 1 d . . .
H2A H 0.3226 0.8694 0.3834 0.038 Uiso 1 1 calc R A .
H2B H 0.2307 0.8744 0.4020 0.038 Uiso 1 1 calc R . .
N3 N 0.41265(16) 0.6892(2) 0.30846(9) 0.0271(6) Uani 1 1 d D A .
C3 C 0.1760(2) 0.7115(3) 0.34738(12) 0.0295(8) Uani 1 1 d . . .
H3A H 0.1542 0.7346 0.3793 0.035 Uiso 1 1 calc R A .
C4 C 0.1386(2) 0.6051(3) 0.32160(12) 0.0275(7) Uani 1 1 d . A .
C5 C 0.16297(19) 0.5573(3) 0.27365(11) 0.0241(7) Uani 1 1 d . . .
C6 C 0.12408(19) 0.4488(3) 0.25301(12) 0.0249(7) Uani 1 1 d . A .
C7 C 0.1464(2) 0.3930(3) 0.20067(12) 0.0272(7) Uani 1 1 d . . .
C8 C 0.0994(2) 0.2741(3) 0.18638(14) 0.0371(9) Uani 1 1 d . A .
H8A H 0.0385 0.2889 0.1823 0.056 Uiso 1 1 calc R . .
H8B H 0.1141 0.2150 0.2150 0.056 Uiso 1 1 calc R . .
H8C H 0.1155 0.2426 0.1527 0.056 Uiso 1 1 calc R . .
C9 C 0.2414(2) 0.3658(3) 0.20625(13) 0.0319(8) Uani 1 1 d . A .
H9A H 0.2731 0.4416 0.2121 0.048 Uiso 1 1 calc R . .
H9B H 0.2552 0.3269 0.1735 0.048 Uiso 1 1 calc R . .
H9C H 0.2565 0.3117 0.2368 0.048 Uiso 1 1 calc R . .
C10 C 0.1228(2) 0.4816(3) 0.15455(12) 0.0337(8) Uani 1 1 d . A .
H10A H 0.0616 0.4936 0.1495 0.051 Uiso 1 1 calc R . .
H10B H 0.1407 0.4486 0.1216 0.051 Uiso 1 1 calc R . .
H10C H 0.1509 0.5593 0.1630 0.051 Uiso 1 1 calc R . .
C11 C 0.0646(2) 0.3948(3) 0.28100(12) 0.0282(7) Uani 1 1 d . . .
H11A H 0.0393 0.3217 0.2671 0.034 Uiso 1 1 calc R A .
C12 C 0.0392(2) 0.4416(3) 0.32908(12) 0.0285(8) Uani 1 1 d . A .
C13 C -0.0242(2) 0.3720(3) 0.35807(13) 0.0305(8) Uani 1 1 d . . .
C14 C 0.0170(2) 0.2568(3) 0.38179(14) 0.0410(9) Uani 1 1 d . A .
H14A H 0.0650 0.2778 0.4083 0.062 Uiso 1 1 calc R . .
H14B H 0.0366 0.2082 0.3532 0.062 Uiso 1 1 calc R . .
H14C H -0.0241 0.2102 0.3991 0.062 Uiso 1 1 calc R . .
C15 C -0.0542(2) 0.4479(3) 0.40306(14) 0.0409(9) Uani 1 1 d . A .
H15A H -0.0065 0.4642 0.4305 0.061 Uiso 1 1 calc R . .
H15B H -0.0978 0.4033 0.4191 0.061 Uiso 1 1 calc R . .
H15C H -0.0775 0.5246 0.3883 0.061 Uiso 1 1 calc R . .
C16 C -0.1020(2) 0.3381(4) 0.31854(15) 0.0450(10) Uani 1 1 d . A .
H16A H -0.0847 0.2861 0.2903 0.068 Uiso 1 1 calc R . .
H16B H -0.1281 0.4119 0.3025 0.068 Uiso 1 1 calc R . .
H16C H -0.1426 0.2949 0.3376 0.068 Uiso 1 1 calc R . .
C17 C 0.0774(2) 0.5467(3) 0.34787(12) 0.0294(8) Uani 1 1 d . . .
H17A H 0.0621 0.5814 0.3798 0.035 Uiso 1 1 calc R A .
C18 C 0.1581(3) 1.0213(4) 0.31976(16) 0.0549(12) Uani 1 1 d . . .
H18A H 0.1461 0.9637 0.2902 0.082 Uiso 1 1 calc R A .
H18B H 0.1507 1.1041 0.3060 0.082 Uiso 1 1 calc R . .
H18C H 0.1195 1.0071 0.3464 0.082 Uiso 1 1 calc R . .
C19 C 0.2695(3) 1.0971(4) 0.39135(14) 0.0521(11) Uani 1 1 d . . .
H19A H 0.2309 1.0859 0.4183 0.078 Uiso 1 1 calc R A .
H19B H 0.2633 1.1793 0.3767 0.078 Uiso 1 1 calc R . .
H19C H 0.3276 1.0850 0.4080 0.078 Uiso 1 1 calc R . .
C20 C 0.3117(3) 1.0288(3) 0.30597(13) 0.0389(9) Uani 1 1 d . . .
H20A H 0.3054 1.1140 0.2939 0.047 Uiso 1 1 calc R A .
H20B H 0.3694 1.0195 0.3250 0.047 Uiso 1 1 calc R . .
C21 C 0.2948(2) 1.0077(3) 0.21305(12) 0.0331(8) Uani 1 1 d . . .
H21A H 0.2848 1.0921 0.2158 0.040 Uiso 1 1 calc R A .
C22 C 0.2980(2) 0.9637(3) 0.15921(12) 0.0267(7) Uani 1 1 d . A .
C23 C 0.32051(19) 0.8443(3) 0.14831(11) 0.0245(7) Uani 1 1 d . . .
C24 C 0.3334(2) 0.8147(3) 0.09427(12) 0.0266(7) Uani 1 1 d . A .
C25 C 0.3659(2) 0.6898(3) 0.08022(12) 0.0325(8) Uani 1 1 d . . .
C26 C 0.3737(3) 0.6772(4) 0.01993(13) 0.0529(12) Uani 1 1 d . A .
H26A H 0.3187 0.6917 -0.0009 0.079 Uiso 1 1 calc R . .
H26B H 0.3931 0.5954 0.0126 0.079 Uiso 1 1 calc R . .
H26C H 0.4144 0.7365 0.0098 0.079 Uiso 1 1 calc R . .
C27 C 0.3063(3) 0.5899(3) 0.09433(14) 0.0418(9) Uani 1 1 d . A .
H27A H 0.3025 0.5917 0.1329 0.063 Uiso 1 1 calc R . .
H27B H 0.3280 0.5111 0.0846 0.063 Uiso 1 1 calc R . .
H27C H 0.2503 0.6030 0.0746 0.063 Uiso 1 1 calc R . .
C28 C 0.4537(2) 0.6698(4) 0.11055(15) 0.0442(10) Uani 1 1 d . A .
H28A H 0.4512 0.6766 0.1491 0.066 Uiso 1 1 calc R . .
H28B H 0.4925 0.7309 0.0996 0.066 Uiso 1 1 calc R . .
H28C H 0.4739 0.5889 0.1024 0.066 Uiso 1 1 calc R . .
C29 C 0.3176(2) 0.9052(3) 0.05608(12) 0.0295(8) Uani 1 1 d . . .
H29A H 0.3257 0.8856 0.0203 0.035 Uiso 1 1 calc R A .
C30 C 0.2908(2) 1.0230(3) 0.06577(12) 0.0283(8) Uani 1 1 d . A .
C31 C 0.2753(2) 1.1155(3) 0.02000(13) 0.0340(8) Uani 1 1 d . . .
C32 C 0.2320(3) 1.2292(4) 0.03737(15) 0.0563(12) Uani 1 1 d . A .
H32A H 0.2698 1.2714 0.0650 0.084 Uiso 1 1 calc R . .
H32B H 0.1801 1.2066 0.0518 0.084 Uiso 1 1 calc R . .
H32C H 0.2184 1.2827 0.0064 0.084 Uiso 1 1 calc R . .
C33 C 0.3601(3) 1.1521(4) 0.00253(15) 0.0506(11) Uani 1 1 d . A .
H33A H 0.3945 1.1922 0.0323 0.076 Uiso 1 1 calc R . .
H33B H 0.3505 1.2077 -0.0280 0.076 Uiso 1 1 calc R . .
H33C H 0.3894 1.0798 -0.0080 0.076 Uiso 1 1 calc R . .
C34 C 0.2197(3) 1.0597(4) -0.02746(15) 0.0539(11) Uani 1 1 d . A .
H34A H 0.2090 1.1197 -0.0562 0.081 Uiso 1 1 calc R . .
H34B H 0.1661 1.0340 -0.0161 0.081 Uiso 1 1 calc R . .
H34C H 0.2484 0.9895 -0.0406 0.081 Uiso 1 1 calc R . .
C35 C 0.2832(2) 1.0510(3) 0.11832(12) 0.0300(8) Uani 1 1 d . . .
H35A H 0.2677 1.1308 0.1271 0.036 Uiso 1 1 calc R A .
C36 C 0.4333(5) 0.5982(5) 0.35109(18) 0.0394(19) Uani 0.525(4) 1 d PD A 1
H36 H 0.4945 0.5778 0.3529 0.047 Uiso 0.525(4) 1 calc PR A 1
C37 C 0.3825(5) 0.4845(7) 0.3358(3) 0.0543(17) Uani 0.525(4) 1 d PD A 1
H37A H 0.3811 0.4697 0.2973 0.081 Uiso 0.525(4) 1 calc PR A 1
H37B H 0.3248 0.4951 0.3444 0.081 Uiso 0.525(4) 1 calc PR A 1
H37C H 0.4087 0.4154 0.3558 0.081 Uiso 0.525(4) 1 calc PR A 1
C38 C 0.4167(8) 0.6441(9) 0.4058(3) 0.050(2) Uani 0.525(4) 1 d PD A 1
H38A H 0.4192 0.5762 0.4310 0.074 Uiso 0.525(4) 1 calc PR A 1
H38B H 0.3608 0.6814 0.4028 0.074 Uiso 0.525(4) 1 calc PR A 1
H38C H 0.4595 0.7042 0.4187 0.074 Uiso 0.525(4) 1 calc PR A 1
C39 C 0.5011(3) 0.7280(10) 0.3095(4) 0.040(2) Uani 0.525(4) 1 d PD A 1
H39 H 0.5318 0.6604 0.3299 0.048 Uiso 0.525(4) 1 calc PR A 1
C40 C 0.526(2) 0.835(2) 0.3457(14) 0.071(4) Uani 0.525(4) 1 d PD A 1
H40A H 0.4803 0.8551 0.3665 0.106 Uiso 0.525(4) 1 calc PR A 1
H40B H 0.5381 0.9053 0.3239 0.106 Uiso 0.525(4) 1 calc PR A 1
H40C H 0.5770 0.8148 0.3702 0.106 Uiso 0.525(4) 1 calc PR A 1
C41 C 0.534(3) 0.718(3) 0.2556(8) 0.090(5) Uani 0.525(4) 1 d PD A 1
H41A H 0.4943 0.6712 0.2309 0.136 Uiso 0.525(4) 1 calc PR A 1
H41B H 0.5889 0.6766 0.2603 0.136 Uiso 0.525(4) 1 calc PR A 1
H41C H 0.5408 0.7989 0.2410 0.136 Uiso 0.525(4) 1 calc PR A 1
C36A C 0.4022(6) 0.5759(4) 0.3381(3) 0.0394(19) Uani 0.475(4) 1 d PD A 2
H36A H 0.3398 0.5631 0.3340 0.047 Uiso 0.475(4) 1 calc PR A 2
C37A C 0.4362(6) 0.4615(7) 0.3151(4) 0.0543(17) Uani 0.475(4) 1 d PD A 2
H37D H 0.4185 0.4586 0.2764 0.081 Uiso 0.475(4) 1 calc PR A 2
H37E H 0.4141 0.3905 0.3321 0.081 Uiso 0.475(4) 1 calc PR A 2
H37F H 0.4978 0.4615 0.3219 0.081 Uiso 0.475(4) 1 calc PR A 2
C38A C 0.4269(9) 0.5859(10) 0.3982(3) 0.050(2) Uani 0.475(4) 1 d PD A 2
H38D H 0.4038 0.6608 0.4113 0.074 Uiso 0.475(4) 1 calc PR A 2
H38E H 0.4885 0.5870 0.4061 0.074 Uiso 0.475(4) 1 calc PR A 2
H38F H 0.4045 0.5163 0.4160 0.074 Uiso 0.475(4) 1 calc PR A 2
C39A C 0.4807(4) 0.7629(10) 0.2903(4) 0.040(2) Uani 0.475(4) 1 d PD A 2
H39A H 0.4569 0.8241 0.2633 0.048 Uiso 0.475(4) 1 calc PR A 2
C40A C 0.533(3) 0.825(3) 0.3374(15) 0.071(4) Uani 0.475(4) 1 d PD A 2
H40D H 0.4971 0.8827 0.3538 0.106 Uiso 0.475(4) 1 calc PR A 2
H40E H 0.5801 0.8671 0.3249 0.106 Uiso 0.475(4) 1 calc PR A 2
H40F H 0.5537 0.7636 0.3641 0.106 Uiso 0.475(4) 1 calc PR A 2
C41A C 0.539(3) 0.676(3) 0.2658(10) 0.090(5) Uani 0.475(4) 1 d PD A 2
H41D H 0.5076 0.6361 0.2346 0.136 Uiso 0.475(4) 1 calc PR A 2
H41E H 0.5599 0.6150 0.2924 0.136 Uiso 0.475(4) 1 calc PR A 2
H41F H 0.5863 0.7211 0.2545 0.136 Uiso 0.475(4) 1 calc PR A 2
C1S C 0.0418(5) 0.7647(7) 0.4704(2) 0.073(2) Uani 0.761(5) 1 d PD B 3
H1S1 H -0.0045 0.7457 0.4911 0.110 Uiso 0.761(5) 1 calc PR B 3
H1S2 H 0.0818 0.6971 0.4730 0.110 Uiso 0.761(5) 1 calc PR B 3
H1S3 H 0.0193 0.7777 0.4328 0.110 Uiso 0.761(5) 1 calc PR B 3
C2S C 0.0864(4) 0.8785(6) 0.4926(3) 0.0633(19) Uani 0.761(5) 1 d PD B 3
H2S1 H 0.1072 0.8632 0.5308 0.076 Uiso 0.761(5) 1 calc PR B 3
H2S2 H 0.1366 0.8898 0.4738 0.076 Uiso 0.761(5) 1 calc PR B 3
C3S C 0.0409(4) 0.9920(6) 0.4898(2) 0.0601(17) Uani 0.761(5) 1 d PD . 3
H3S1 H 0.0323 1.0157 0.4516 0.072 Uiso 0.761(5) 1 calc PR B 3
H3S2 H 0.0796 1.0528 0.5084 0.072 Uiso 0.761(5) 1 calc PR B 3
C1SA C 0.1160(14) 0.7518(12) 0.4877(7) 0.073(2) Uani 0.239(5) 1 d PD B 4
H1S4 H 0.0945 0.6693 0.4815 0.110 Uiso 0.239(5) 1 calc PR B 4
H1S5 H 0.1452 0.7582 0.5242 0.110 Uiso 0.239(5) 1 calc PR B 4
H1S6 H 0.1554 0.7706 0.4620 0.110 Uiso 0.239(5) 1 calc PR B 4
C2SA C 0.0438(16) 0.840(2) 0.4806(10) 0.0633(19) Uani 0.239(5) 1 d PD B 4
H2S3 H 0.0527 0.8707 0.4449 0.076 Uiso 0.239(5) 1 calc PR B 4
H2S4 H -0.0023 0.7799 0.4727 0.076 Uiso 0.239(5) 1 calc PR B 4
C3SA C -0.0067(14) 0.9390(19) 0.4964(8) 0.0601(17) Uani 0.239(5) 1 d PD . 4
H3S3 H -0.0586 0.9350 0.4704 0.072 Uiso 0.239(5) 1 calc PR B 4
H3S4 H -0.0239 0.9119 0.5309 0.072 Uiso 0.239(5) 1 calc PR B 4

loop_
_atom_site_aniso_label
_atom_site_aniso_U_11
_atom_site_aniso_U_22
_atom_site_aniso_U_33
_atom_site_aniso_U_23
_atom_site_aniso_U_13
_atom_site_aniso_U_12
Sc 0.0249(3) 0.0263(3) 0.0137(3) -0.0011(3) 0.0043(2) -0.0011(3)
O1 0.0254(12) 0.0333(13) 0.0180(11) -0.0035(9) 0.0060(9) -0.0028(10)
N1 0.0290(15) 0.0310(16) 0.0180(13) -0.0051(11) 0.0038(11) -0.0018(12)
C1 0.052(2) 0.037(2) 0.0207(17) -0.0091(15) 0.0073(16) 0.0020(17)
O2 0.0377(13) 0.0277(13) 0.0168(10) -0.0003(10) 0.0053(9) 0.0025(10)
N2 0.0431(17) 0.0282(15) 0.0155(13) -0.0042(12) 0.0045(12) 0.0013(13)
C2 0.040(2) 0.038(2) 0.0193(16) -0.0083(15) 0.0100(15) -0.0059(16)
N3 0.0274(15) 0.0364(16) 0.0177(13) -0.0005(12) 0.0037(11) -0.0049(12)
C3 0.0307(18) 0.039(2) 0.0212(16) -0.0074(14) 0.0109(14) 0.0000(15)
C4 0.0287(18) 0.0333(19) 0.0216(16) -0.0025(14) 0.0073(14) -0.0027(15)
C5 0.0210(16) 0.0326(19) 0.0189(15) 0.0004(14) 0.0029(13) 0.0015(14)
C6 0.0240(17) 0.0298(18) 0.0207(15) -0.0009(14) 0.0025(13) 0.0004(14)
C7 0.0289(18) 0.0306(18) 0.0230(16) -0.0059(14) 0.0067(14) -0.0025(15)
C8 0.041(2) 0.037(2) 0.0345(19) -0.0090(16) 0.0086(16) -0.0107(17)
C9 0.0323(19) 0.034(2) 0.0310(18) -0.0071(15) 0.0104(15) 0.0029(15)
C10 0.039(2) 0.040(2) 0.0213(17) -0.0040(15) 0.0024(15) 0.0005(16)
C11 0.0262(18) 0.0314(19) 0.0269(17) -0.0005(15) 0.0026(14) 0.0006(14)
C12 0.0242(17) 0.036(2) 0.0262(17) 0.0047(15) 0.0081(14) 0.0000(15)
C13 0.0238(18) 0.038(2) 0.0306(18) 0.0024(15) 0.0071(14) -0.0052(15)
C14 0.042(2) 0.042(2) 0.042(2) 0.0109(19) 0.0144(17) -0.0040(19)
C15 0.044(2) 0.042(2) 0.041(2) 0.0008(18) 0.0242(18) -0.0052(18)
C16 0.029(2) 0.067(3) 0.040(2) 0.005(2) 0.0066(17) -0.0108(19)
C17 0.0277(18) 0.038(2) 0.0236(17) -0.0024(15) 0.0097(14) -0.0022(15)
C18 0.063(3) 0.063(3) 0.039(2) -0.012(2) 0.010(2) 0.025(2)
C19 0.091(3) 0.040(2) 0.028(2) -0.0132(18) 0.020(2) -0.002(2)
C20 0.070(3) 0.029(2) 0.0198(17) -0.0046(15) 0.0122(17) -0.0032(18)
C21 0.047(2) 0.0277(19) 0.0248(18) 0.0001(15) 0.0075(16) 0.0080(16)
C22 0.0319(18) 0.0317(19) 0.0175(16) 0.0015(14) 0.0077(14) 0.0036(15)
C23 0.0290(18) 0.0286(18) 0.0161(15) 0.0033(14) 0.0039(13) -0.0009(14)
C24 0.0286(18) 0.0314(19) 0.0201(16) -0.0014(14) 0.0049(14) -0.0009(14)
C25 0.050(2) 0.035(2) 0.0139(15) -0.0010(14) 0.0090(15) 0.0063(17)
C26 0.099(3) 0.042(2) 0.0206(18) -0.0025(17) 0.019(2) 0.013(2)
C27 0.063(3) 0.035(2) 0.0269(18) -0.0052(16) 0.0045(18) -0.0020(19)
C28 0.048(2) 0.047(2) 0.040(2) -0.0027(18) 0.0134(18) 0.0127(19)
C29 0.0360(19) 0.039(2) 0.0146(15) -0.0016(14) 0.0055(14) -0.0001(16)
C30 0.0327(19) 0.033(2) 0.0197(16) 0.0048(14) 0.0048(14) 0.0048(15)
C31 0.042(2) 0.038(2) 0.0222(17) 0.0081(15) 0.0023(15) 0.0067(16)
C32 0.083(3) 0.052(3) 0.036(2) 0.018(2) 0.017(2) 0.029(2)
C33 0.057(3) 0.060(3) 0.037(2) 0.018(2) 0.0129(19) -0.001(2)
C34 0.068(3) 0.056(3) 0.032(2) 0.0109(19) -0.012(2) 0.000(2)
C35 0.0349(19) 0.0310(19) 0.0246(17) 0.0026(15) 0.0056(15) 0.0050(15)
C36 0.057(6) 0.048(4) 0.009(3) -0.001(3) -0.014(3) 0.013(3)
C37 0.066(5) 0.037(4) 0.056(4) 0.003(3) -0.007(3) 0.007(4)
C38 0.069(4) 0.057(7) 0.024(3) 0.004(4) 0.009(3) 0.004(5)
C39 0.020(3) 0.059(6) 0.041(6) -0.015(3) -0.003(3) 0.002(3)
C40 0.062(5) 0.067(4) 0.077(9) -0.015(4) -0.012(6) -0.024(4)
C41 0.046(5) 0.20(2) 0.026(8) 0.013(6) 0.016(8) -0.024(13)
C36A 0.057(6) 0.048(4) 0.009(3) -0.001(3) -0.014(3) 0.013(3)
C37A 0.066(5) 0.037(4) 0.056(4) 0.003(3) -0.007(3) 0.007(4)
C38A 0.069(4) 0.057(7) 0.024(3) 0.004(4) 0.009(3) 0.004(5)
C39A 0.020(3) 0.059(6) 0.041(6) -0.015(3) -0.003(3) 0.002(3)
C40A 0.062(5) 0.067(4) 0.077(9) -0.015(4) -0.012(6) -0.024(4)
C41A 0.046(5) 0.20(2) 0.026(8) 0.013(6) 0.016(8) -0.024(13)
C1S 0.088(5) 0.100(5) 0.035(3) -0.003(4) 0.019(3) 0.012(5)
C2S 0.060(5) 0.089(5) 0.042(3) -0.001(3) 0.009(3) 0.001(4)
C3S 0.051(4) 0.079(5) 0.052(3) -0.013(3) 0.011(3) 0.006(3)
C1SA 0.088(5) 0.100(5) 0.035(3) -0.003(4) 0.019(3) 0.012(5)
C2SA 0.060(5) 0.089(5) 0.042(3) -0.001(3) 0.009(3) 0.001(4)
C3SA 0.051(4) 0.079(5) 0.052(3) -0.013(3) 0.011(3) 0.006(3)

loop_
_atom_type_symbol
_atom_type_description
_atom_type_scat_dispersion_real
_atom_type_scat_dispersion_imag
_atom_type_scat_source
C C 0.0033 0.0016 'International Tables Vol C Tables 4.2.6.8 and 6.1.1.4'
H H 0.0000 0.0000 'International Tables Vol C Tables 4.2.6.8 and 6.1.1.4'
N N 0.0061 0.0033 'International Tables Vol C Tables 4.2.6.8 and 6.1.1.4'
O O 0.0106 0.0060 'International Tables Vol C Tables 4.2.6.8 and 6.1.1.4'
Sc Sc 0.2519 0.3716 'International Tables Vol C Tables 4.2.6.8 and 6.1.1.4'

loop_
_geom_angle_atom_site_label_1
_geom_angle_atom_site_label_2
_geom_angle_atom_site_label_3
_geom_angle
_geom_angle_site_symmetry_1
_geom_angle_site_symmetry_3
_geom_angle_publ_flag
O1 Sc N3 113.55(9) . . ?
O1 Sc O2 97.23(9) . . ?
N3 Sc O2 109.58(9) . . ?
O1 Sc N1 81.10(9) . . ?
N3 Sc N1 94.93(10) . . ?
O2 Sc N1 153.61(9) . . ?
O1 Sc N2 133.70(10) . . ?
N3 Sc N2 110.44(10) . . ?
O2 Sc N2 80.88(9) . . ?
N1 Sc N2 81.51(9) . . ?
O1 Sc C39A 138.6(2) . . ?
N3 Sc C39A 30.94(16) . . ?
O2 Sc C39A 86.0(2) . . ?
N1 Sc C39A 112.8(2) . . ?
N2 Sc C39A 87.6(2) . . ?
C5 O1 Sc 140.93(19) . . ?
C3 N1 C2 116.1(3) . . ?
C3 N1 Sc 124.4(2) . . ?
C2 N1 Sc 119.06(19) . . ?
C2 C1 C18 111.5(3) . . ?
C2 C1 C20 110.9(3) . . ?
C18 C1 C20 111.5(3) . . ?
C2 C1 C19 106.9(3) . . ?
C18 C1 C19 110.1(3) . . ?
C20 C1 C19 105.7(3) . . ?
C23 O2 Sc 139.4(2) . . ?
C21 N2 C20 114.1(3) . . ?
C21 N2 Sc 123.1(2) . . ?
C20 N2 Sc 122.8(2) . . ?
N1 C2 C1 113.8(3) . . ?
N1 C2 H2A 108.8 . . ?
C1 C2 H2A 108.8 . . ?
N1 C2 H2B 108.8 . . ?
C1 C2 H2B 108.8 . . ?
H2A C2 H2B 107.7 . . ?
C36 N3 C39 93.4(5) . . ?
C39 N3 C36A 114.0(6) . . ?
C36 N3 C39A 119.6(5) . . ?
C36A N3 C39A 139.3(6) . . ?
C36 N3 Sc 135.5(3) . . ?
C39 N3 Sc 131.1(4) . . ?
C36A N3 Sc 113.7(4) . . ?
C39A N3 Sc 104.9(4) . . ?
N1 C3 C4 129.6(3) . . ?
N1 C3 H3A 115.2 . . ?
C4 C3 H3A 115.2 . . ?
C17 C4 C5 120.9(3) . . ?
C17 C4 C3 116.0(3) . . ?
C5 C4 C3 123.1(3) . . ?
O1 C5 C4 119.6(3) . . ?
O1 C5 C6 122.3(3) . . ?
C4 C5 C6 118.1(3) . . ?
C11 C6 C5 118.4(3) . . ?
C11 C6 C7 120.6(3) . . ?
C5 C6 C7 121.0(3) . . ?
C10 C7 C8 107.7(3) . . ?
C10 C7 C6 109.4(3) . . ?
C8 C7 C6 112.7(3) . . ?
C10 C7 C9 110.0(3) . . ?
C8 C7 C9 107.7(3) . . ?
C6 C7 C9 109.4(3) . . ?
C7 C8 H8A 109.5 . . ?
C7 C8 H8B 109.5 . . ?
H8A C8 H8B 109.5 . . ?
C7 C8 H8C 109.5 . . ?
H8A C8 H8C 109.5 . . ?
H8B C8 H8C 109.5 . . ?
C7 C9 H9A 109.5 . . ?
C7 C9 H9B 109.5 . . ?
H9A C9 H9B 109.5 . . ?
C7 C9 H9C 109.5 . . ?
H9A C9 H9C 109.5 . . ?
H9B C9 H9C 109.5 . . ?
C7 C10 H10A 109.5 . . ?
C7 C10 H10B 109.5 . . ?
H10A C10 H10B 109.5 . . ?
C7 C10 H10C 109.5 . . ?
H10A C10 H10C 109.5 . . ?
H10B C10 H10C 109.5 . . ?
C6 C11 C12 124.3(3) . . ?
C6 C11 H11A 117.9 . . ?
C12 C11 H11A 117.9 . . ?
C17 C12 C11 116.1(3) . . ?
C17 C12 C13 123.8(3) . . ?
C11 C12 C13 120.0(3) . . ?
C14 C13 C12 109.1(3) . . ?
C14 C13 C15 109.2(3) . . ?
C12 C13 C15 111.4(3) . . ?
C14 C13 C16 109.0(3) . . ?
C12 C13 C16 110.2(3) . . ?
C15 C13 C16 107.9(3) . . ?
C13 C14 H14A 109.5 . . ?
C13 C14 H14B 109.5 . . ?
H14A C14 H14B 109.5 . . ?
C13 C14 H14C 109.5 . . ?
H14A C14 H14C 109.5 . . ?
H14B C14 H14C 109.5 . . ?
C13 C15 H15A 109.5 . . ?
C13 C15 H15B 109.5 . . ?
H15A C15 H15B 109.5 . . ?
C13 C15 H15C 109.5 . . ?
H15A C15 H15C 109.5 . . ?
H15B C15 H15C 109.5 . . ?
C13 C16 H16A 109.5 . . ?
C13 C16 H16B 109.5 . . ?
H16A C16 H16B 109.5 . . ?
C13 C16 H16C 109.5 . . ?
H16A C16 H16C 109.5 . . ?
H16B C16 H16C 109.5 . . ?
C12 C17 C4 122.3(3) . . ?
C12 C17 H17A 118.9 . . ?
C4 C17 H17A 118.9 . . ?
C1 C18 H18A 109.5 . . ?
C1 C18 H18B 109.5 . . ?
H18A C18 H18B 109.5 . . ?
C1 C18 H18C 109.5 . . ?
H18A C18 H18C 109.5 . . ?
H18B C18 H18C 109.5 . . ?
C1 C19 H19A 109.5 . . ?
C1 C19 H19B 109.5 . . ?
H19A C19 H19B 109.5 . . ?
C1 C19 H19C 109.5 . . ?
H19A C19 H19C 109.5 . . ?
H19B C19 H19C 109.5 . . ?
N2 C20 C1 115.5(3) . . ?
N2 C20 H20A 108.4 . . ?
C1 C20 H20A 108.4 . . ?
N2 C20 H20B 108.4 . . ?
C1 C20 H20B 108.4 . . ?
H20A C20 H20B 107.5 . . ?
N2 C21 C22 129.7(3) . . ?
N2 C21 H21A 115.1 . . ?
C22 C21 H21A 115.1 . . ?
C23 C22 C35 121.6(3) . . ?
C23 C22 C21 122.6(3) . . ?
C35 C22 C21 115.6(3) . . ?
O2 C23 C22 120.4(3) . . ?
O2 C23 C24 121.6(3) . . ?
C22 C23 C24 118.0(3) . . ?
C29 C24 C23 117.1(3) . . ?
C29 C24 C25 121.8(3) . . ?
C23 C24 C25 121.1(3) . . ?
C28 C25 C27 109.9(3) . . ?
C28 C25 C24 109.4(3) . . ?
C27 C25 C24 110.9(3) . . ?
C28 C25 C26 107.2(3) . . ?
C27 C25 C26 107.0(3) . . ?
C24 C25 C26 112.3(3) . . ?
C25 C26 H26A 109.5 . . ?
C25 C26 H26B 109.5 . . ?
H26A C26 H26B 109.5 . . ?
C25 C26 H26C 109.5 . . ?
H26A C26 H26C 109.5 . . ?
H26B C26 H26C 109.5 . . ?
C25 C27 H27A 109.5 . . ?
C25 C27 H27B 109.5 . . ?
H27A C27 H27B 109.5 . . ?
C25 C27 H27C 109.5 . . ?
H27A C27 H27C 109.5 . . ?
H27B C27 H27C 109.5 . . ?
C25 C28 H28A 109.5 . . ?
C25 C28 H28B 109.5 . . ?
H28A C28 H28B 109.5 . . ?
C25 C28 H28C 109.5 . . ?
H28A C28 H28C 109.5 . . ?
H28B C28 H28C 109.5 . . ?
C24 C29 C30 125.6(3) . . ?
C24 C29 H29A 117.2 . . ?
C30 C29 H29A 117.2 . . ?
C35 C30 C29 116.2(3) . . ?
C35 C30 C31 123.0(3) . . ?
C29 C30 C31 120.8(3) . . ?
C32 C31 C34 108.4(3) . . ?
C32 C31 C33 108.4(3) . . ?
C34 C31 C33 109.4(3) . . ?
C32 C31 C30 111.7(3) . . ?
C34 C31 C30 109.9(3) . . ?
C33 C31 C30 109.0(3) . . ?
C31 C32 H32A 109.5 . . ?
C31 C32 H32B 109.5 . . ?
H32A C32 H32B 109.5 . . ?
C31 C32 H32C 109.5 . . ?
H32A C32 H32C 109.5 . . ?
H32B C32 H32C 109.5 . . ?
C31 C33 H33A 109.5 . . ?
C31 C33 H33B 109.5 . . ?
H33A C33 H33B 109.5 . . ?
C31 C33 H33C 109.5 . . ?
H33A C33 H33C 109.5 . . ?
H33B C33 H33C 109.5 . . ?
C31 C34 H34A 109.5 . . ?
C31 C34 H34B 109.5 . . ?
H34A C34 H34B 109.5 . . ?
C31 C34 H34C 109.5 . . ?
H34A C34 H34C 109.5 . . ?
H34B C34 H34C 109.5 . . ?
C30 C35 C22 121.3(3) . . ?
C30 C35 H35A 119.3 . . ?
C22 C35 H35A 119.3 . . ?
N3 C36 C37 108.3(5) . . ?
N3 C36 C38 112.5(6) . . ?
C37 C36 C38 110.9(7) . . ?
N3 C36 H36 108.3 . . ?
C37 C36 H36 108.3 . . ?
C38 C36 H36 108.3 . . ?
C36 C37 H37A 109.5 . . ?
C36 C37 H37B 109.5 . . ?
H37A C37 H37B 109.5 . . ?
C36 C37 H37C 109.5 . . ?
H37A C37 H37C 109.5 . . ?
H37B C37 H37C 109.5 . . ?
C36 C38 H38A 109.5 . . ?
C36 C38 H38B 109.5 . . ?
H38A C38 H38B 109.5 . . ?
C36 C38 H38C 109.5 . . ?
H38A C38 H38C 109.5 . . ?
H38B C38 H38C 109.5 . . ?
N3 C39 C41 114(2) . . ?
N3 C39 C40 114.8(19) . . ?
C41 C39 C40 120(3) . . ?
N3 C39 H39 101.5 . . ?
C41 C39 H39 101.5 . . ?
C40 C39 H39 101.5 . . ?
C39 C40 H40A 109.5 . . ?
C39 C40 H40B 109.5 . . ?
H40A C40 H40B 109.5 . . ?
C39 C40 H40C 109.5 . . ?
H40A C40 H40C 109.5 . . ?
H40B C40 H40C 109.5 . . ?
C39 C41 H41A 109.5 . . ?
C39 C41 H41B 109.5 . . ?
H41A C41 H41B 109.5 . . ?
C39 C41 H41C 109.5 . . ?
H41A C41 H41C 109.5 . . ?
H41B C41 H41C 109.5 . . ?
N3 C36A C37A 116.4(6) . . ?
N3 C36A C38A 114.1(6) . . ?
C37A C36A C38A 112.3(7) . . ?
N3 C36A H36A 104.1 . . ?
C37A C36A H36A 104.1 . . ?
C38A C36A H36A 104.1 . . ?
C36A C37A H37D 109.5 . . ?
C36A C37A H37E 109.5 . . ?
H37D C37A H37E 109.5 . . ?
C36A C37A H37F 109.5 . . ?
H37D C37A H37F 109.5 . . ?
H37E C37A H37F 109.5 . . ?
C36A C38A H38D 109.5 . . ?
C36A C38A H38E 109.5 . . ?
H38D C38A H38E 109.5 . . ?
C36A C38A H38F 109.5 . . ?
H38D C38A H38F 109.5 . . ?
H38E C38A H38F 109.5 . . ?
N3 C39A C41A 107(2) . . ?
N3 C39A C40A 111(2) . . ?
C41A C39A C40A 107(3) . . ?
C41A C39A Sc 120(2) . . ?
C40A C39A Sc 131(2) . . ?
N3 C39A H39A 110.5 . . ?
C41A C39A H39A 110.5 . . ?
C40A C39A H39A 110.5 . . ?
Sc C39A H39A 66.6 . . ?
C39A C40A H40D 109.5 . . ?
C39A C40A H40E 109.5 . . ?
H40D C40A H40E 109.5 . . ?
C39A C40A H40F 109.5 . . ?
H40D C40A H40F 109.5 . . ?
H40E C40A H40F 109.5 . . ?
C39A C41A H41D 109.5 . . ?
C39A C41A H41E 109.5 . . ?
H41D C41A H41E 109.5 . . ?
C39A C41A H41F 109.5 . . ?
H41D C41A H41F 109.5 . . ?
H41E C41A H41F 109.5 . . ?
C3S C2S C1S 119.3(7) . . ?
C3S C2S H2S1 107.5 . . ?
C1S C2S H2S1 107.5 . . ?
C3S C2S H2S2 107.5 . . ?
C1S C2S H2S2 107.5 . . ?
H2S1 C2S H2S2 107.0 . . ?
C2S C3S C3S 123.3(8) . 3_576 ?
C2S C3S H3S1 106.5 . . ?
C3S C3S H3S1 106.5 3_576 . ?
C2S C3S H3S2 106.5 . . ?
C3S C3S H3S2 106.5 3_576 . ?
H3S1 C3S H3S2 106.5 . . ?
C2SA C1SA H1S4 109.5 . . ?
C2SA C1SA H1S5 109.5 . . ?
H1S4 C1SA H1S5 109.5 . . ?
C2SA C1SA H1S6 109.5 . . ?
H1S4 C1SA H1S6 109.5 . . ?
H1S5 C1SA H1S6 109.5 . . ?
C3SA C2SA C1SA 155(2) . . ?
C3SA C2SA H2S3 97.7 . . ?
C1SA C2SA H2S3 97.7 . . ?
C3SA C2SA H2S4 97.7 . . ?
C1SA C2SA H2S4 97.7 . . ?
H2S3 C2SA H2S4 103.7 . . ?
C3SA C3SA C2SA 134(3) 3_576 . ?
C3SA C3SA H3S3 103.6 3_576 . ?
C2SA C3SA H3S3 103.6 . . ?
C3SA C3SA H3S4 103.6 3_576 . ?
C2SA C3SA H3S4 103.6 . . ?
H3S3 C3SA H3S4 105.3 . . ?

loop_
_geom_bond_atom_site_label_1
_geom_bond_atom_site_label_2
_geom_bond_distance
_geom_bond_site_symmetry_2
_geom_bond_publ_flag
Sc O1 1.994(2) . ?
Sc N3 2.000(3) . ?
Sc O2 2.016(2) . ?
Sc N1 2.277(2) . ?
Sc N2 2.283(3) . ?
Sc C39A 2.775(7) . ?
O1 C5 1.321(4) . ?
N1 C3 1.290(4) . ?
N1 C2 1.469(4) . ?
C1 C2 1.518(5) . ?
C1 C18 1.522(5) . ?
C1 C20 1.533(5) . ?
C1 C19 1.543(5) . ?
O2 C23 1.311(4) . ?
N2 C21 1.291(4) . ?
N2 C20 1.485(4) . ?
C2 H2A 0.9900 . ?
C2 H2B 0.9900 . ?
N3 C36 1.477(3) . ?
N3 C39 1.477(3) . ?
N3 C36A 1.477(3) . ?
N3 C39A 1.477(3) . ?
C3 C4 1.437(4) . ?
C3 H3A 0.9500 . ?
C4 C17 1.404(4) . ?
C4 C5 1.416(4) . ?
C5 C6 1.418(4) . ?
C6 C11 1.388(4) . ?
C6 C7 1.536(4) . ?
C7 C10 1.529(4) . ?
C7 C8 1.534(4) . ?
C7 C9 1.540(4) . ?
C8 H8A 0.9800 . ?
C8 H8B 0.9800 . ?
C8 H8C 0.9800 . ?
C9 H9A 0.9800 . ?
C9 H9B 0.9800 . ?
C9 H9C 0.9800 . ?
C10 H10A 0.9800 . ?
C10 H10B 0.9800 . ?
C10 H10C 0.9800 . ?
C11 C12 1.422(4) . ?
C11 H11A 0.9500 . ?
C12 C17 1.369(5) . ?
C12 C13 1.530(4) . ?
C13 C14 1.520(5) . ?
C13 C15 1.534(5) . ?
C13 C16 1.538(5) . ?
C14 H14A 0.9800 . ?
C14 H14B 0.9800 . ?
C14 H14C 0.9800 . ?
C15 H15A 0.9800 . ?
C15 H15B 0.9800 . ?
C15 H15C 0.9800 . ?
C16 H16A 0.9800 . ?
C16 H16B 0.9800 . ?
C16 H16C 0.9800 . ?
C17 H17A 0.9500 . ?
C18 H18A 0.9800 . ?
C18 H18B 0.9800 . ?
C18 H18C 0.9800 . ?
C19 H19A 0.9800 . ?
C19 H19B 0.9800 . ?
C19 H19C 0.9800 . ?
C20 H20A 0.9900 . ?
C20 H20B 0.9900 . ?
C21 C22 1.447(4) . ?
C21 H21A 0.9500 . ?
C22 C23 1.404(4) . ?
C22 C35 1.409(4) . ?
C23 C24 1.439(4) . ?
C24 C29 1.388(4) . ?
C24 C25 1.532(5) . ?
C25 C28 1.529(5) . ?
C25 C27 1.529(5) . ?
C25 C26 1.544(4) . ?
C26 H26A 0.9800 . ?
C26 H26B 0.9800 . ?
C26 H26C 0.9800 . ?
C27 H27A 0.9800 . ?
C27 H27B 0.9800 . ?
C27 H27C 0.9800 . ?
C28 H28A 0.9800 . ?
C28 H28B 0.9800 . ?
C28 H28C 0.9800 . ?
C29 C30 1.401(5) . ?
C29 H29A 0.9500 . ?
C30 C35 1.379(4) . ?
C30 C31 1.537(4) . ?
C31 C32 1.525(5) . ?
C31 C34 1.527(5) . ?
C31 C33 1.531(5) . ?
C32 H32A 0.9800 . ?
C32 H32B 0.9800 . ?
C32 H32C 0.9800 . ?
C33 H33A 0.9800 . ?
C33 H33B 0.9800 . ?
C33 H33C 0.9800 . ?
C34 H34A 0.9800 . ?
C34 H34B 0.9800 . ?
C34 H34C 0.9800 . ?
C35 H35A 0.9500 . ?
C36 C37 1.5201(10) . ?
C36 C38 1.5203(10) . ?
C36 H36 1.0000 . ?
C37 H37A 0.9800 . ?
C37 H37B 0.9800 . ?
C37 H37C 0.9800 . ?
C38 H38A 0.9800 . ?
C38 H38B 0.9800 . ?
C38 H38C 0.9800 . ?
C39 C41 1.5199(10) . ?
C39 C40 1.5200(10) . ?
C39 H39 1.0000 . ?
C40 H40A 0.9800 . ?
C40 H40B 0.9800 . ?
C40 H40C 0.9800 . ?
C41 H41A 0.9800 . ?
C41 H41B 0.9800 . ?
C41 H41C 0.9800 . ?
C36A C37A 1.5200(10) . ?
C36A C38A 1.5202(10) . ?
C36A H36A 1.0000 . ?
C37A H37D 0.9800 . ?
C37A H37E 0.9800 . ?
C37A H37F 0.9800 . ?
C38A H38D 0.9800 . ?
C38A H38E 0.9800 . ?
C38A H38F 0.9800 . ?
C39A C41A 1.5199(10) . ?
C39A C40A 1.5200(10) . ?
C39A H39A 1.0000 . ?
C40A H40D 0.9800 . ?
C40A H40E 0.9800 . ?
C40A H40F 0.9800 . ?
C41A H41D 0.9800 . ?
C41A H41E 0.9800 . ?
C41A H41F 0.9800 . ?
C1S C2S 1.518(7) . ?
C1S H1S1 0.9800 . ?
C1S H1S2 0.9800 . ?
C1S H1S3 0.9800 . ?
C2S C3S 1.448(7) . ?
C2S H2S1 0.9900 . ?
C2S H2S2 0.9900 . ?
C3S C3S 1.476(12) 3_576 ?
C3S H3S1 0.9900 . ?
C3S H3S2 0.9900 . ?
C1SA C2SA 1.50(3) . ?
C1SA H1S4 0.9800 . ?
C1SA H1S5 0.9800 . ?
C1SA H1S6 0.9800 . ?
C2SA C3SA 1.448(7) . ?
C2SA H2S3 0.9900 . ?
C2SA H2S4 0.9900 . ?
C3SA C3SA 1.37(4) 3_576 ?
C3SA H3S3 0.9900 . ?
C3SA H3S4 0.9900 . ?

loop_
_geom_torsion_atom_site_label_1
_geom_torsion_atom_site_label_2
_geom_torsion_atom_site_label_3
_geom_torsion_atom_site_label_4
_geom_torsion
_geom_torsion_site_symmetry_1
_geom_torsion_site_symmetry_2
_geom_torsion_site_symmetry_3
_geom_torsion_site_symmetry_4
_geom_torsion_publ_flag
N3 Sc O1 C5 77.4(3) . . . . ?
O2 Sc O1 C5 -167.5(3) . . . . ?
N1 Sc O1 C5 -14.1(3) . . . . ?
N2 Sc O1 C5 -83.2(3) . . . . ?
C39A Sc O1 C5 100.4(4) . . . . ?
O1 Sc N1 C3 8.3(3) . . . . ?
N3 Sc N1 C3 -104.8(3) . . . . ?
O2 Sc N1 C3 96.6(3) . . . . ?
N2 Sc N1 C3 145.2(3) . . . . ?
C39A Sc N1 C3 -131.0(3) . . . . ?
O1 Sc N1 C2 -179.8(2) . . . . ?
N3 Sc N1 C2 67.1(2) . . . . ?
O2 Sc N1 C2 -91.5(3) . . . . ?
N2 Sc N1 C2 -42.9(2) . . . . ?
C39A Sc N1 C2 40.9(3) . . . . ?
O1 Sc O2 C23 112.5(3) . . . . ?
N3 Sc O2 C23 -129.3(3) . . . . ?
N1 Sc O2 C23 27.9(4) . . . . ?
N2 Sc O2 C23 -20.7(3) . . . . ?
C39A Sc O2 C23 -109.0(4) . . . . ?
O1 Sc N2 C21 -74.2(3) . . . . ?
N3 Sc N2 C21 124.7(3) . . . . ?
O2 Sc N2 C21 17.1(3) . . . . ?
N1 Sc N2 C21 -143.2(3) . . . . ?
C39A Sc N2 C21 103.4(3) . . . . ?
O1 Sc N2 C20 106.7(3) . . . . ?
N3 Sc N2 C20 -54.3(3) . . . . ?
O2 Sc N2 C20 -161.9(3) . . . . ?
N1 Sc N2 C20 37.8(3) . . . . ?
C39A Sc N2 C20 -75.7(3) . . . . ?
C3 N1 C2 C1 -118.9(3) . . . . ?
Sc N1 C2 C1 68.5(3) . . . . ?
C18 C1 C2 N1 52.5(4) . . . . ?
C20 C1 C2 N1 -72.4(4) . . . . ?
C19 C1 C2 N1 172.9(3) . . . . ?
O1 Sc N3 C36 -28.9(4) . . . . ?
O2 Sc N3 C36 -136.4(4) . . . . ?
N1 Sc N3 C36 53.5(4) . . . . ?
N2 Sc N3 C36 136.3(4) . . . . ?
C39A Sc N3 C36 -178.8(7) . . . . ?
O1 Sc N3 C39 149.6(6) . . . . ?
O2 Sc N3 C39 42.1(6) . . . . ?
N1 Sc N3 C39 -127.9(6) . . . . ?
N2 Sc N3 C39 -45.2(6) . . . . ?
C39A Sc N3 C39 -0.2(10) . . . . ?
O1 Sc N3 C36A -16.8(4) . . . . ?
O2 Sc N3 C36A -124.3(3) . . . . ?
N1 Sc N3 C36A 65.6(4) . . . . ?
N2 Sc N3 C36A 148.4(3) . . . . ?
C39A Sc N3 C36A -166.7(7) . . . . ?
O1 Sc N3 C39A 149.9(5) . . . . ?
O2 Sc N3 C39A 42.4(5) . . . . ?
N1 Sc N3 C39A -127.7(5) . . . . ?
N2 Sc N3 C39A -44.9(5) . . . . ?
C2 N1 C3 C4 -177.0(3) . . . . ?
Sc N1 C3 C4 -4.9(5) . . . . ?
N1 C3 C4 C17 177.6(3) . . . . ?
N1 C3 C4 C5 -0.1(6) . . . . ?
Sc O1 C5 C4 13.5(5) . . . . ?
Sc O1 C5 C6 -166.3(2) . . . . ?
C17 C4 C5 O1 -179.9(3) . . . . ?
C3 C4 C5 O1 -2.4(5) . . . . ?
C17 C4 C5 C6 -0.1(5) . . . . ?
C3 C4 C5 C6 177.4(3) . . . . ?
O1 C5 C6 C11 179.4(3) . . . . ?
C4 C5 C6 C11 -0.4(4) . . . . ?
O1 C5 C6 C7 -1.3(5) . . . . ?
C4 C5 C6 C7 178.9(3) . . . . ?
C11 C6 C7 C10 117.3(3) . . . . ?
C5 C6 C7 C10 -62.1(4) . . . . ?
C11 C6 C7 C8 -2.4(4) . . . . ?
C5 C6 C7 C8 178.2(3) . . . . ?
C11 C6 C7 C9 -122.2(3) . . . . ?
C5 C6 C7 C9 58.5(4) . . . . ?
C5 C6 C11 C12 0.7(5) . . . . ?
C7 C6 C11 C12 -178.7(3) . . . . ?
C6 C11 C12 C17 -0.3(5) . . . . ?
C6 C11 C12 C13 -177.4(3) . . . . ?
C17 C12 C13 C14 -107.7(4) . . . . ?
C11 C12 C13 C14 69.2(4) . . . . ?
C17 C12 C13 C15 12.8(5) . . . . ?
C11 C12 C13 C15 -170.2(3) . . . . ?
C17 C12 C13 C16 132.6(4) . . . . ?
C11 C12 C13 C16 -50.5(4) . . . . ?
C11 C12 C17 C4 -0.3(5) . . . . ?
C13 C12 C17 C4 176.7(3) . . . . ?
C5 C4 C17 C12 0.5(5) . . . . ?
C3 C4 C17 C12 -177.2(3) . . . . ?
C21 N2 C20 C1 125.3(3) . . . . ?
Sc N2 C20 C1 -55.6(4) . . . . ?
C2 C1 C20 N2 64.7(4) . . . . ?
C18 C1 C20 N2 -60.1(4) . . . . ?
C19 C1 C20 N2 -179.8(3) . . . . ?
C20 N2 C21 C22 169.4(4) . . . . ?
Sc N2 C21 C22 -9.7(5) . . . . ?
N2 C21 C22 C23 -6.6(6) . . . . ?
N2 C21 C22 C35 178.0(4) . . . . ?
Sc O2 C23 C22 12.4(5) . . . . ?
Sc O2 C23 C24 -168.9(2) . . . . ?
C35 C22 C23 O2 -177.4(3) . . . . ?
C21 C22 C23 O2 7.5(5) . . . . ?
C35 C22 C23 C24 3.8(5) . . . . ?
C21 C22 C23 C24 -171.2(3) . . . . ?
O2 C23 C24 C29 177.5(3) . . . . ?
C22 C23 C24 C29 -3.8(4) . . . . ?
O2 C23 C24 C25 -4.4(5) . . . . ?
C22 C23 C24 C25 174.3(3) . . . . ?
C29 C24 C25 C28 116.0(3) . . . . ?
C23 C24 C25 C28 -62.0(4) . . . . ?
C29 C24 C25 C27 -122.6(3) . . . . ?
C23 C24 C25 C27 59.4(4) . . . . ?
C29 C24 C25 C26 -2.9(5) . . . . ?
C23 C24 C25 C26 179.1(3) . . . . ?
C23 C24 C29 C30 0.5(5) . . . . ?
C25 C24 C29 C30 -177.6(3) . . . . ?
C24 C29 C30 C35 2.8(5) . . . . ?
C24 C29 C30 C31 -180.0(3) . . . . ?
C35 C30 C31 C32 -13.1(5) . . . . ?
C29 C30 C31 C32 169.9(3) . . . . ?
C35 C30 C31 C34 -133.5(4) . . . . ?
C29 C30 C31 C34 49.5(4) . . . . ?
C35 C30 C31 C33 106.6(4) . . . . ?
C29 C30 C31 C33 -70.4(4) . . . . ?
C29 C30 C35 C22 -2.8(5) . . . . ?
C31 C30 C35 C22 -180.0(3) . . . . ?
C23 C22 C35 C30 -0.4(5) . . . . ?
C21 C22 C35 C30 175.0(3) . . . . ?
C39 N3 C36 C37 -138.3(7) . . . . ?
C36A N3 C36 C37 12.4(10) . . . . ?
C39A N3 C36 C37 -138.0(8) . . . . ?
Sc N3 C36 C37 40.6(8) . . . . ?
C39 N3 C36 C38 98.8(8) . . . . ?
C36A N3 C36 C38 -110.5(16) . . . . ?
C39A N3 C36 C38 99.0(9) . . . . ?
Sc N3 C36 C38 -82.3(8) . . . . ?
C36 N3 C39 C41 123.3(11) . . . . ?
C36A N3 C39 C41 110.8(11) . . . . ?
C39A N3 C39 C41 -56(2) . . . . ?
Sc N3 C39 C41 -55.6(12) . . . . ?
C36 N3 C39 C40 -93.2(16) . . . . ?
C36A N3 C39 C40 -105.8(16) . . . . ?
C39A N3 C39 C40 87(2) . . . . ?
Sc N3 C39 C40 87.8(16) . . . . ?
C36 N3 C36A C37A -99.3(15) . . . . ?
C39 N3 C36A C37A -66.9(9) . . . . ?
C39A N3 C36A C37A -58.2(12) . . . . ?
Sc N3 C36A C37A 101.9(7) . . . . ?
C36 N3 C36A C38A 34.0(12) . . . . ?
C39 N3 C36A C38A 66.3(9) . . . . ?
C39A N3 C36A C38A 75.1(12) . . . . ?
Sc N3 C36A C38A -124.8(7) . . . . ?
C36 N3 C39A C41A 63.7(17) . . . . ?
C39 N3 C39A C41A 64(2) . . . . ?
C36A N3 C39A C41A 45.8(19) . . . . ?
Sc N3 C39A C41A -115.3(16) . . . . ?
C36 N3 C39A C40A -53.1(14) . . . . ?
C39 N3 C39A C40A -53(2) . . . . ?
C36A N3 C39A C40A -70.9(16) . . . . ?
Sc N3 C39A C40A 127.9(12) . . . . ?
C36 N3 C39A Sc 179.0(6) . . . . ?
C39 N3 C39A Sc 179.6(17) . . . . ?
C36A N3 C39A Sc 161.2(9) . . . . ?
O1 Sc C39A N3 -44.1(7) . . . . ?
O2 Sc C39A N3 -140.5(5) . . . . ?
N1 Sc C39A N3 58.7(5) . . . . ?
N2 Sc C39A N3 138.5(5) . . . . ?
O1 Sc C39A C41A 39.8(11) . . . . ?
N3 Sc C39A C41A 83.9(10) . . . . ?
O2 Sc C39A C41A -56.6(10) . . . . ?
N1 Sc C39A C41A 142.6(9) . . . . ?
N2 Sc C39A C41A -137.6(10) . . . . ?
O1 Sc C39A C40A -122(2) . . . . ?
N3 Sc C39A C40A -78(2) . . . . ?
O2 Sc C39A C40A 142(2) . . . . ?
N1 Sc C39A C40A -19(2) . . . . ?
N2 Sc C39A C40A 61(2) . . . . ?
C1S C2S C3S C3S 53.0(10) . . . 3_576 ?
C1SA C2SA C3SA C3SA 67(7) . . . 3_576 ?
